data_7238654
loop_
_publ_author_name
'Krishnamoorthy, Paramasivam'
'Sathyadevi, Palanisamy'
'Muthiah, Packianathan Thomas'
'Dharmaraj, Nallasamy'

_publ_section_title
;
 Nickel and cobalt complexes of benzoic acid
 (2-hydroxy-benzylidene)-hydrazide ligand: synthesis, structure and
 comparative in vitro evaluations of biological perspectives
;
_journal_issue 32
_journal_name_full 'RSC Advances'
_journal_page_first 12190
_journal_paper_doi 10.1039/c2ra20597a
_journal_volume 2
_journal_year 2012
_chemical_formula_sum 'C128 H111.2 Co3 N8 O17.6 P4'
_chemical_formula_weight 2343.72
_space_group_IT_number 2
_space_group_name_Hall '-P 1'
_space_group_name_H-M_alt 'P -1'
_symmetry_cell_setting triclinic
_symmetry_space_group_name_H-M 'P -1'
_atom_sites_solution_hydrogens geom
_atom_sites_solution_primary direct
_atom_sites_solution_secondary difmap
_audit_creation_method SHELXL-97
_cell_angle_alpha 77.689(3)
_cell_angle_beta 84.636(3)
_cell_angle_gamma 79.795(3)
_cell_formula_units_Z 1
_cell_length_a 10.5181(5)
_cell_length_b 14.2200(6)
_cell_length_c 19.9005(9)
_cell_measurement_reflns_used 4053
_cell_measurement_temperature 293(2)
_cell_measurement_theta_max 61.35
_cell_measurement_theta_min 2.89
_cell_volume 2857.2(2)
_computing_cell_refinement
;
APEX-II(BRUKER-NONIUS, 2003)
;
_computing_data_collection 'APEX-II (BRUKER-NONIUS, 2003)'
_computing_data_reduction APEX-II
_computing_molecular_graphics 'X-SEED (Barbour, 2001)'
_computing_publication_material 'Bruker SHELXTL'
_computing_structure_refinement 'SHELXL-97 (Sheldrick, 2008)'
_computing_structure_solution 'SHELXS-97 (Sheldrick, 2008)'
_diffrn_ambient_temperature 293(2)
_diffrn_measured_fraction_theta_full 0.993
_diffrn_measured_fraction_theta_max 0.993
_diffrn_measurement_device_type 'APEX II'
_diffrn_measurement_method 'omega scans'
_diffrn_radiation_monochromator graphite
_diffrn_radiation_source 'fine-focus sealed tube'
_diffrn_radiation_type MoK\a
_diffrn_radiation_wavelength 0.71073
_diffrn_reflns_av_R_equivalents 0.0786
_diffrn_reflns_av_sigmaI/netI 0.0653
_diffrn_reflns_limit_h_max 10
_diffrn_reflns_limit_h_min -10
_diffrn_reflns_limit_k_max 14
_diffrn_reflns_limit_k_min -14
_diffrn_reflns_limit_l_max 20
_diffrn_reflns_limit_l_min -20
_diffrn_reflns_number 30411
_diffrn_reflns_theta_full 21.66
_diffrn_reflns_theta_max 21.66
_diffrn_reflns_theta_min 1.64
_diffrn_standards_decay_% 0
_diffrn_standards_interval_count 0
_diffrn_standards_number 0
_exptl_absorpt_coefficient_mu 0.558
_exptl_absorpt_correction_T_max 0.8685
_exptl_absorpt_correction_T_min 0.8505
_exptl_absorpt_correction_type multi-scan
_exptl_absorpt_process_details 'SADABS; (Sheldrick, 2006)'
_exptl_crystal_colour colorless
_exptl_crystal_density_diffrn 1.362
_exptl_crystal_density_method 'not measured'
_exptl_crystal_description block
_exptl_crystal_F_000 1217
_exptl_crystal_size_max 0.30
_exptl_crystal_size_mid 0.26
_exptl_crystal_size_min 0.26
_refine_diff_density_max 0.775
_refine_diff_density_min -0.413
_refine_diff_density_rms 0.074
_refine_ls_extinction_method none
_refine_ls_goodness_of_fit_ref 1.172
_refine_ls_hydrogen_treatment constr
_refine_ls_matrix_type full
_refine_ls_number_parameters 727
_refine_ls_number_reflns 6655
_refine_ls_number_restraints 0
_refine_ls_restrained_S_all 1.172
_refine_ls_R_factor_all 0.1302
_refine_ls_R_factor_gt 0.0668
_refine_ls_shift/su_max 0.000
_refine_ls_shift/su_mean 0.000
_refine_ls_structure_factor_coef Fsqd
_refine_ls_weighting_details 'calc w=1/[\s^2^(Fo^2^)+(0.0463P)^2^+12.7386P] where P=(Fo^2^+2Fc^2^)/3'
_refine_ls_weighting_scheme calc
_refine_ls_wR_factor_gt 0.1451
_refine_ls_wR_factor_ref 0.2063
_reflns_number_gt 4074
_reflns_number_total 6655
_reflns_threshold_expression >2sigma(I)
_cod_data_source_file c2ra20597a.txt
_cod_data_source_block cobhs
_cod_depositor_comments
;
The following automatic conversions were performed:

data item '_symmetry_cell_setting' value 'Triclinic' was changed to
'triclinic' in accordance with the
/home/saulius/struct/COD-crude-data/automatic-downloads/DataCite-retrospective/RSC/depositions/lib/dictionaries/cif_core.dic
dictionary named 'cif_core.dic' version 2.4.2 last updated on
2011-04-26.

Automatic conversion script
Id: cif_fix_values 6909 2019-04-08 15:41:33Z antanas 
;
_cod_original_sg_symbol_H-M P-1
_cod_original_formula_sum 'C128 H111.20 Co3 N8 O17.60 P4'
_cod_database_code 7238654

loop_
_symmetry_equiv_pos_as_xyz
'x, y, z'
'-x, -y, -z'

loop_
_atom_site_label
_atom_site_type_symbol
_atom_site_fract_x
_atom_site_fract_y
_atom_site_fract_z
_atom_site_U_iso_or_equiv
_atom_site_adp_type
_atom_site_occupancy
_atom_site_symmetry_multiplicity
_atom_site_calc_flag
_atom_site_refinement_flags
Co1 Co 0.52556(11) 0.26394(9) 0.79616(6) 0.0568(4) Uani 1 1 d .
Co2 Co 0.5000 0.5000 1.0000 0.0524(5) Uani 1 2 d S
P1 P 0.3295(2) 0.70109(17) 0.90511(12) 0.0533(7) Uani 1 1 d .
P2 P 0.1061(3) 0.2555(2) 0.43481(15) 0.0755(8) Uani 1 1 d .
C1 C 0.3838(8) 0.2410(7) 0.9127(4) 0.051(2) Uani 1 1 d .
C2 C 0.3352(9) 0.1926(6) 0.9811(4) 0.056(2) Uani 1 1 d .
C3 C 0.4059(9) 0.1105(6) 1.0186(5) 0.060(2) Uani 1 1 d .
H3 H 0.4889 0.0872 1.0024 0.072 Uiso 1 1 calc R
C4 C 0.3537(11) 0.0620(7) 1.0808(5) 0.079(3) Uani 1 1 d .
H4 H 0.4021 0.0066 1.1058 0.095 Uiso 1 1 calc R
C5 C 0.2315(13) 0.0955(9) 1.1052(6) 0.090(3) Uani 1 1 d .
H5 H 0.1967 0.0626 1.1464 0.109 Uiso 1 1 calc R
C6 C 0.1615(11) 0.1773(8) 1.0687(5) 0.081(3) Uani 1 1 d .
H6 H 0.0792 0.2003 1.0859 0.097 Uiso 1 1 calc R
C7 C 0.2094(9) 0.2269(7) 1.0070(5) 0.064(3) Uani 1 1 d .
H7 H 0.1598 0.2822 0.9827 0.077 Uiso 1 1 calc R
C8 C 0.3416(8) 0.4371(6) 0.7812(4) 0.050(2) Uani 1 1 d .
H8 H 0.2713 0.4760 0.7988 0.060 Uiso 1 1 calc R
C9 C 0.3894(8) 0.4717(6) 0.7121(4) 0.051(2) Uani 1 1 d .
C10 C 0.3320(9) 0.5640(7) 0.6763(5) 0.064(3) Uani 1 1 d .
H10 H 0.2620 0.5982 0.6978 0.076 Uiso 1 1 calc R
C11 C 0.3740(10) 0.6050(8) 0.6123(5) 0.076(3) Uani 1 1 d .
H11 H 0.3339 0.6660 0.5903 0.091 Uiso 1 1 calc R
C12 C 0.4793(11) 0.5536(8) 0.5799(5) 0.079(3) Uani 1 1 d .
H12 H 0.5091 0.5799 0.5356 0.094 Uiso 1 1 calc R
C13 C 0.5383(9) 0.4646(7) 0.6133(5) 0.069(3) Uani 1 1 d .
H13 H 0.6080 0.4319 0.5905 0.083 Uiso 1 1 calc R
C14 C 0.4988(8) 0.4195(7) 0.6810(5) 0.058(2) Uani 1 1 d .
C15 C 0.4732(10) 0.1236(7) 0.7415(4) 0.057(2) Uani 1 1 d .
C16 C 0.3975(10) 0.0661(7) 0.7133(5) 0.063(3) Uani 1 1 d .
C17 C 0.2680(11) 0.1010(8) 0.7000(5) 0.079(3) Uani 1 1 d .
H17 H 0.2291 0.1609 0.7099 0.095 Uiso 1 1 calc R
C18 C 0.1982(12) 0.0478(10) 0.6725(6) 0.098(4) Uani 1 1 d .
H18 H 0.1121 0.0723 0.6635 0.117 Uiso 1 1 calc R
C19 C 0.2516(15) -0.0400(12) 0.6581(6) 0.110(4) Uani 1 1 d .
H19 H 0.2019 -0.0761 0.6405 0.132 Uiso 1 1 calc R
C20 C 0.3805(14) -0.0760(9) 0.6697(6) 0.103(4) Uani 1 1 d .
H20 H 0.4184 -0.1355 0.6588 0.123 Uiso 1 1 calc R
C21 C 0.4522(11) -0.0232(8) 0.6974(5) 0.074(3) Uani 1 1 d .
H21 H 0.5386 -0.0477 0.7055 0.089 Uiso 1 1 calc R
C22 C 0.7700(9) 0.1487(6) 0.7811(4) 0.057(2) Uani 1 1 d .
H22 H 0.8207 0.0941 0.7682 0.068 Uiso 1 1 calc R
C23 C 0.8349(8) 0.2128(6) 0.8061(4) 0.053(2) Uani 1 1 d .
C24 C 0.9704(9) 0.1899(7) 0.8069(5) 0.064(3) Uani 1 1 d .
H24 H 1.0118 0.1340 0.7919 0.077 Uiso 1 1 calc R
C25 C 1.0435(10) 0.2467(7) 0.8286(5) 0.074(3) Uani 1 1 d .
H25 H 1.1332 0.2305 0.8273 0.089 Uiso 1 1 calc R
C26 C 0.9822(10) 0.3285(7) 0.8525(5) 0.074(3) Uani 1 1 d .
H26 H 1.0305 0.3673 0.8684 0.088 Uiso 1 1 calc R
C27 C 0.8496(9) 0.3525(7) 0.8526(5) 0.065(3) Uani 1 1 d .
H27 H 0.8096 0.4087 0.8677 0.078 Uiso 1 1 calc R
C28 C 0.7731(9) 0.2950(6) 0.8310(4) 0.054(2) Uani 1 1 d .
C29 C 0.2777(8) 0.8183(6) 0.9244(5) 0.054(2) Uani 1 1 d .
C30 C 0.2298(10) 0.8253(7) 0.9902(5) 0.073(3) Uani 1 1 d .
H30 H 0.2318 0.7691 1.0243 0.088 Uiso 1 1 calc R
C31 C 0.1795(11) 0.9132(8) 1.0058(6) 0.085(3) Uani 1 1 d .
H31 H 0.1456 0.9162 1.0503 0.102 Uiso 1 1 calc R
C32 C 0.1779(9) 0.9973(7) 0.9573(6) 0.073(3) Uani 1 1 d .
H32 H 0.1418 1.0571 0.9683 0.087 Uiso 1 1 calc R
C33 C 0.2296(10) 0.9925(7) 0.8928(6) 0.080(3) Uani 1 1 d .
H33 H 0.2324 1.0495 0.8599 0.096 Uiso 1 1 calc R
C34 C 0.2781(10) 0.9035(7) 0.8758(5) 0.077(3) Uani 1 1 d .
H34 H 0.3114 0.9009 0.8311 0.092 Uiso 1 1 calc R
C35 C 0.4561(8) 0.7125(6) 0.8374(5) 0.052(2) Uani 1 1 d .
C36 C 0.5568(9) 0.7587(7) 0.8448(5) 0.065(3) Uani 1 1 d .
H36 H 0.5550 0.7896 0.8817 0.078 Uiso 1 1 calc R
C37 C 0.6609(9) 0.7586(8) 0.7967(5) 0.073(3) Uani 1 1 d .
H37 H 0.7288 0.7903 0.8010 0.088 Uiso 1 1 calc R
C38 C 0.6644(10) 0.7124(8) 0.7430(5) 0.083(3) Uani 1 1 d .
H38 H 0.7351 0.7123 0.7112 0.099 Uiso 1 1 calc R
C39 C 0.5657(10) 0.6666(9) 0.7356(6) 0.088(3) Uani 1 1 d .
H39 H 0.5684 0.6351 0.6989 0.106 Uiso 1 1 calc R
C40 C 0.4607(9) 0.6669(8) 0.7830(5) 0.075(3) Uani 1 1 d .
H40 H 0.3925 0.6359 0.7778 0.090 Uiso 1 1 calc R
C41 C 0.1939(9) 0.6685(7) 0.8720(5) 0.062(3) Uani 1 1 d .
C42 C 0.1422(10) 0.7195(8) 0.8096(5) 0.078(3) Uani 1 1 d .
H42 H 0.1784 0.7717 0.7834 0.094 Uiso 1 1 calc R
C43 C 0.0335(11) 0.6904(11) 0.7868(7) 0.099(4) Uani 1 1 d .
H43 H -0.0004 0.7216 0.7448 0.118 Uiso 1 1 calc R
C44 C -0.0190(12) 0.6168(11) 0.8274(9) 0.105(4) Uani 1 1 d .
H44 H -0.0895 0.5974 0.8123 0.126 Uiso 1 1 calc R
C45 C 0.0264(11) 0.5699(9) 0.8891(8) 0.099(4) Uani 1 1 d .
H45 H -0.0142 0.5209 0.9164 0.119 Uiso 1 1 calc R
C46 C 0.1339(9) 0.5956(7) 0.9111(6) 0.074(3) Uani 1 1 d .
H46 H 0.1660 0.5627 0.9533 0.088 Uiso 1 1 calc R
C47 C -0.0229(9) 0.2188(8) 0.4964(5) 0.069(3) Uani 1 1 d .
C48 C -0.0642(11) 0.1355(9) 0.4938(6) 0.097(4) Uani 1 1 d .
H48 H -0.0315 0.1022 0.4588 0.117 Uiso 1 1 calc R
C49 C -0.1553(13) 0.0988(10) 0.5430(8) 0.117(5) Uani 1 1 d .
H49 H -0.1847 0.0416 0.5408 0.140 Uiso 1 1 calc R
C50 C -0.2011(12) 0.1481(13) 0.5946(8) 0.111(5) Uani 1 1 d .
H50 H -0.2594 0.1225 0.6287 0.134 Uiso 1 1 calc R
C51 C -0.1638(12) 0.2314(12) 0.5967(6) 0.106(4) Uani 1 1 d .
H51 H -0.1992 0.2652 0.6310 0.128 Uiso 1 1 calc R
C52 C -0.0724(11) 0.2691(9) 0.5483(6) 0.091(3) Uani 1 1 d .
H52 H -0.0448 0.3269 0.5505 0.110 Uiso 1 1 calc R
C53 C 0.2487(11) 0.2376(10) 0.4819(7) 0.092(4) Uani 1 1 d .
C54 C 0.3517(15) 0.1694(11) 0.4704(9) 0.147(6) Uani 1 1 d .
H54 H 0.3499 0.1304 0.4386 0.176 Uiso 1 1 calc R
C55 C 0.461(3) 0.160(3) 0.5083(14) 0.222(19) Uani 1 1 d .
H55 H 0.5336 0.1159 0.4985 0.267 Uiso 1 1 calc R
C56 C 0.467(3) 0.207(3) 0.5549(14) 0.22(2) Uani 1 1 d .
H56 H 0.5395 0.1924 0.5808 0.262 Uiso 1 1 calc R
C57 C 0.3674(18) 0.2796(15) 0.5679(8) 0.154(8) Uani 1 1 d .
H57 H 0.3740 0.3176 0.5997 0.185 Uiso 1 1 calc R
C58 C 0.2554(13) 0.2934(12) 0.5309(8) 0.122(5) Uani 1 1 d .
H58 H 0.1852 0.3402 0.5392 0.147 Uiso 1 1 calc R
C59 C 0.0708(10) 0.3835(8) 0.4025(5) 0.070(3) Uani 1 1 d .
C60 C 0.1710(12) 0.4348(9) 0.3760(6) 0.091(3) Uani 1 1 d .
H60 H 0.2561 0.4038 0.3814 0.109 Uiso 1 1 calc R
C61 C 0.1471(14) 0.5296(10) 0.3424(6) 0.105(4) Uani 1 1 d .
H61 H 0.2156 0.5631 0.3259 0.126 Uiso 1 1 calc R
C62 C 0.0236(17) 0.5752(10) 0.3328(6) 0.109(4) Uani 1 1 d .
H62 H 0.0077 0.6384 0.3070 0.131 Uiso 1 1 calc R
C63 C -0.0763(14) 0.5287(11) 0.3607(8) 0.121(5) Uani 1 1 d .
H63 H -0.1609 0.5613 0.3565 0.146 Uiso 1 1 calc R
C64 C -0.0523(12) 0.4315(9) 0.3959(7) 0.113(4) Uani 1 1 d .
H64 H -0.1212 0.3997 0.4149 0.135 Uiso 1 1 calc R
N1 N 0.3302(7) 0.3301(5) 0.8858(4) 0.0552(19) Uani 1 1 d .
N2 N 0.3877(6) 0.3573(5) 0.8207(3) 0.0514(18) Uani 1 1 d .
N3 N 0.5977(7) 0.0936(5) 0.7473(3) 0.0570(19) Uani 1 1 d .
N4 N 0.6477(8) 0.1596(5) 0.7745(3) 0.0517(18) Uani 1 1 d .
O1 O 0.4832(5) 0.1907(4) 0.8847(3) 0.0588(16) Uani 1 1 d .
O2 O 0.5636(6) 0.3362(4) 0.7086(3) 0.0645(17) Uani 1 1 d .
O3 O 0.4131(5) 0.2054(4) 0.7600(3) 0.0668(18) Uani 1 1 d .
O4 O 0.6425(5) 0.3209(4) 0.8343(3) 0.0602(16) Uani 1 1 d .
O5 O 0.3738(5) 0.6261(4) 0.9666(3) 0.0597(16) Uani 1 1 d .
O8 O 0.1249(7) 0.1997(5) 0.3793(4) 0.098(2) Uani 1 1 d .
O1W O 0.1506(12) 0.0679(8) 0.2871(5) 0.133(4) Uani 0.80 1 d P
H1WA H 0.1424 0.1086 0.3151 0.199 Uiso 0.80 1 d PR
H1WB H 0.2156 0.0265 0.2784 0.199 Uiso 0.80 1 d PR
O2W O 0.3478(6) 0.4209(4) 1.0035(3) 0.0757(19) Uani 1 1 d .
H2WA H 0.3428 0.3950 0.9692 0.114 Uiso 1 1 d R
H2WB H 0.3418 0.3800 1.0412 0.114 Uiso 1 1 d R
O3W O 0.5503(6) 0.4751(4) 0.8986(3) 0.079(2) Uani 1 1 d .
H3WA H 0.5787 0.4273 0.8790 0.119 Uiso 1 1 d R
H3WB H 0.5430 0.5286 0.8693 0.119 Uiso 1 1 d R

loop_
_atom_site_aniso_label
_atom_site_aniso_U_11
_atom_site_aniso_U_22
_atom_site_aniso_U_33
_atom_site_aniso_U_23
_atom_site_aniso_U_13
_atom_site_aniso_U_12
Co1 0.0529(8) 0.0514(8) 0.0584(8) -0.0074(6) 0.0075(6) 0.0020(6)
Co2 0.0418(10) 0.0434(10) 0.0670(12) -0.0108(8) -0.0010(8) 0.0055(8)
P1 0.0431(14) 0.0499(14) 0.0601(16) -0.0083(12) 0.0029(11) 0.0046(11)
P2 0.0652(18) 0.084(2) 0.074(2) -0.0103(16) 0.0106(14) -0.0178(15)
C1 0.045(5) 0.058(6) 0.057(6) -0.020(5) 0.011(5) -0.020(5)
C2 0.059(6) 0.050(6) 0.060(6) -0.016(5) 0.015(5) -0.016(5)
C3 0.072(6) 0.042(5) 0.063(6) -0.016(5) 0.005(5) 0.000(5)
C4 0.100(9) 0.068(7) 0.062(7) -0.005(6) 0.004(6) -0.013(6)
C5 0.112(10) 0.085(9) 0.073(8) -0.017(7) 0.021(7) -0.024(8)
C6 0.089(8) 0.076(8) 0.077(8) -0.022(6) 0.027(7) -0.019(7)
C7 0.061(6) 0.060(6) 0.071(7) -0.016(5) 0.014(5) -0.012(5)
C8 0.044(5) 0.051(6) 0.052(6) -0.006(5) -0.007(4) -0.004(4)
C9 0.052(6) 0.054(6) 0.046(5) -0.014(5) 0.007(4) -0.008(5)
C10 0.053(6) 0.062(7) 0.072(7) -0.005(5) -0.008(5) -0.006(5)
C11 0.079(8) 0.076(7) 0.066(7) 0.005(6) -0.015(6) -0.013(6)
C12 0.077(8) 0.085(8) 0.069(7) 0.003(6) -0.006(6) -0.022(6)
C13 0.061(6) 0.079(7) 0.062(7) -0.008(6) 0.011(5) -0.010(6)
C14 0.048(6) 0.065(7) 0.061(6) -0.012(5) 0.005(5) -0.011(5)
C15 0.064(7) 0.059(6) 0.045(6) -0.001(5) 0.005(5) -0.019(6)
C16 0.069(7) 0.063(7) 0.054(6) -0.009(5) 0.008(5) -0.016(6)
C17 0.081(8) 0.076(7) 0.082(8) -0.023(6) 0.007(6) -0.015(7)
C18 0.080(8) 0.110(10) 0.117(10) -0.047(9) -0.009(7) -0.022(8)
C19 0.112(12) 0.133(13) 0.106(10) -0.035(9) -0.015(9) -0.058(10)
C20 0.111(11) 0.097(10) 0.106(10) -0.030(8) -0.017(8) -0.014(8)
C21 0.083(8) 0.069(7) 0.072(7) -0.014(6) -0.010(6) -0.012(6)
C22 0.051(6) 0.053(6) 0.058(6) -0.001(5) 0.002(5) -0.002(5)
C23 0.047(6) 0.046(6) 0.061(6) 0.002(5) -0.005(4) -0.007(5)
C24 0.049(6) 0.060(6) 0.077(7) -0.008(5) -0.005(5) 0.002(5)
C25 0.054(6) 0.063(7) 0.099(8) -0.007(6) -0.015(6) -0.003(6)
C26 0.066(7) 0.062(7) 0.092(8) -0.009(6) -0.017(6) -0.011(6)
C27 0.065(7) 0.052(6) 0.077(7) -0.016(5) -0.004(5) 0.000(5)
C28 0.064(7) 0.042(6) 0.047(5) 0.004(4) 0.004(5) -0.005(5)
C29 0.042(5) 0.063(6) 0.052(6) -0.010(5) -0.002(4) 0.006(4)
C30 0.097(8) 0.046(6) 0.068(7) -0.006(5) 0.010(6) -0.004(5)
C31 0.103(9) 0.067(8) 0.082(8) -0.020(7) 0.029(6) -0.017(6)
C32 0.064(7) 0.054(7) 0.095(9) -0.023(6) 0.007(6) 0.010(5)
C33 0.098(8) 0.048(7) 0.079(8) -0.003(5) -0.007(6) 0.019(6)
C34 0.091(8) 0.060(7) 0.060(6) 0.001(6) 0.010(5) 0.015(6)
C35 0.042(5) 0.047(5) 0.062(6) -0.010(5) -0.004(4) 0.008(4)
C36 0.056(6) 0.073(7) 0.069(7) -0.023(5) 0.002(5) -0.012(5)
C37 0.050(6) 0.093(8) 0.082(8) -0.025(6) 0.011(6) -0.028(5)
C38 0.054(7) 0.120(10) 0.075(8) -0.035(7) 0.016(6) -0.007(6)
C39 0.055(7) 0.135(10) 0.083(8) -0.044(7) 0.010(6) -0.017(7)
C40 0.046(6) 0.097(8) 0.088(8) -0.030(7) 0.008(6) -0.017(5)
C41 0.052(6) 0.058(6) 0.067(7) -0.015(5) 0.015(5) 0.006(5)
C42 0.052(7) 0.100(8) 0.075(8) -0.019(7) 0.002(6) 0.005(6)
C43 0.053(8) 0.131(12) 0.107(10) -0.041(9) -0.026(7) 0.032(7)
C44 0.060(8) 0.093(10) 0.168(15) -0.050(10) -0.015(10) 0.003(8)
C45 0.056(8) 0.079(8) 0.161(13) -0.022(9) -0.012(8) -0.008(6)
C46 0.043(6) 0.063(7) 0.111(9) -0.023(6) 0.003(6) 0.005(5)
C47 0.052(6) 0.081(8) 0.071(7) -0.008(6) 0.001(5) -0.013(6)
C48 0.084(9) 0.102(10) 0.104(9) -0.025(8) 0.029(7) -0.022(7)
C49 0.094(10) 0.102(10) 0.153(13) -0.016(10) 0.025(10) -0.040(8)
C50 0.064(8) 0.141(14) 0.107(11) 0.015(10) 0.013(8) -0.015(9)
C51 0.081(9) 0.144(13) 0.081(9) -0.015(9) 0.021(7) -0.004(9)
C52 0.074(8) 0.117(10) 0.087(8) -0.033(8) 0.009(7) -0.019(7)
C53 0.073(9) 0.096(10) 0.093(10) 0.014(7) 0.010(7) -0.026(8)
C54 0.084(11) 0.129(13) 0.182(16) 0.036(11) 0.007(11) 0.016(10)
C55 0.101(17) 0.28(4) 0.20(3) 0.11(3) -0.01(2) 0.025(19)
C56 0.082(15) 0.31(4) 0.18(3) 0.15(3) -0.03(2) -0.03(2)
C57 0.120(14) 0.23(2) 0.105(12) 0.054(13) -0.032(12) -0.096(14)
C58 0.073(9) 0.176(15) 0.109(11) 0.015(11) -0.012(9) -0.044(9)
C59 0.062(7) 0.090(8) 0.057(6) -0.010(5) 0.000(5) -0.014(6)
C60 0.087(9) 0.079(8) 0.096(9) -0.006(7) 0.016(7) -0.009(7)
C61 0.110(11) 0.107(11) 0.096(10) -0.012(8) 0.002(8) -0.029(9)
C62 0.134(13) 0.094(10) 0.096(10) 0.009(7) -0.040(9) -0.023(10)
C63 0.094(10) 0.106(11) 0.163(14) 0.002(10) -0.061(10) -0.018(9)
C64 0.073(9) 0.092(10) 0.166(13) 0.005(9) -0.037(8) -0.018(7)
N1 0.053(5) 0.044(5) 0.062(5) -0.010(4) 0.016(4) -0.005(4)
N2 0.054(5) 0.053(5) 0.045(4) -0.009(4) 0.008(4) -0.008(4)
N3 0.048(5) 0.063(5) 0.055(5) -0.008(4) 0.006(4) -0.002(4)
N4 0.071(6) 0.043(4) 0.041(4) -0.010(3) 0.003(4) -0.011(4)
O1 0.053(4) 0.052(4) 0.065(4) -0.011(3) 0.008(3) 0.003(3)
O2 0.063(4) 0.056(4) 0.066(4) -0.007(3) 0.007(3) 0.003(3)
O3 0.059(4) 0.060(4) 0.063(4) 0.001(3) 0.012(3) 0.014(3)
O4 0.047(4) 0.058(4) 0.067(4) -0.011(3) 0.004(3) 0.007(3)
O5 0.060(4) 0.048(4) 0.060(4) 0.000(3) -0.002(3) 0.006(3)
O8 0.097(6) 0.110(6) 0.095(5) -0.044(5) 0.038(4) -0.033(5)
O1W 0.182(12) 0.112(8) 0.112(8) -0.035(7) -0.009(8) -0.027(8)
O2W 0.068(4) 0.059(4) 0.096(5) -0.012(4) -0.005(4) -0.001(3)
O3W 0.089(5) 0.066(4) 0.075(4) -0.021(3) -0.009(4) 0.017(4)

loop_
_atom_type_symbol
_atom_type_description
_atom_type_scat_dispersion_real
_atom_type_scat_dispersion_imag
_atom_type_scat_source
C C 0.0033 0.0016 'International Tables Vol C Tables 4.2.6.8 and 6.1.1.4'
H H 0.0000 0.0000 'International Tables Vol C Tables 4.2.6.8 and 6.1.1.4'
Co Co 0.3494 0.9721 'International Tables Vol C Tables 4.2.6.8 and 6.1.1.4'
N N 0.0061 0.0033 'International Tables Vol C Tables 4.2.6.8 and 6.1.1.4'
O O 0.0106 0.0060 'International Tables Vol C Tables 4.2.6.8 and 6.1.1.4'
P P 0.1023 0.0942 'International Tables Vol C Tables 4.2.6.8 and 6.1.1.4'

loop_
_geom_angle_atom_site_label_1
_geom_angle_atom_site_label_2
_geom_angle_atom_site_label_3
_geom_angle
_geom_angle_site_symmetry_1
_geom_angle_site_symmetry_3
O3 Co1 O2 90.5(3) . .
O3 Co1 N4 83.1(3) . .
O2 Co1 N4 88.4(3) . .
O3 Co1 O4 178.6(3) . .
O2 Co1 O4 90.4(3) . .
N4 Co1 O4 95.9(3) . .
O3 Co1 N2 90.8(3) . .
O2 Co1 N2 96.0(3) . .
N4 Co1 N2 172.6(3) . .
O4 Co1 N2 90.1(3) . .
O3 Co1 O1 88.5(3) . .
O2 Co1 O1 178.8(3) . .
N4 Co1 O1 92.2(3) . .
O4 Co1 O1 90.7(3) . .
N2 Co1 O1 83.3(3) . .
O5 Co2 O5 180.0 . 2_667
O5 Co2 O2W 91.3(2) . 2_667
O5 Co2 O2W 88.7(2) 2_667 2_667
O5 Co2 O2W 88.7(2) . .
O5 Co2 O2W 91.3(2) 2_667 .
O2W Co2 O2W 180.0 2_667 .
O5 Co2 O3W 93.3(2) . .
O5 Co2 O3W 86.7(2) 2_667 .
O2W Co2 O3W 92.4(3) 2_667 .
O2W Co2 O3W 87.6(3) . .
O5 Co2 O3W 86.7(2) . 2_667
O5 Co2 O3W 93.3(2) 2_667 2_667
O2W Co2 O3W 87.6(3) 2_667 2_667
O2W Co2 O3W 92.4(3) . 2_667
O3W Co2 O3W 180.0 . 2_667
O5 P1 C29 112.7(4) . .
O5 P1 C41 109.8(4) . .
C29 P1 C41 106.7(4) . .
O5 P1 C35 111.7(3) . .
C29 P1 C35 107.2(4) . .
C41 P1 C35 108.5(4) . .
O8 P2 C59 112.1(5) . .
O8 P2 C53 112.1(6) . .
C59 P2 C53 105.4(6) . .
O8 P2 C47 111.1(5) . .
C59 P2 C47 109.0(5) . .
C53 P2 C47 107.0(5) . .
O1 C1 N1 124.9(7) . .
O1 C1 C2 115.5(8) . .
N1 C1 C2 119.6(8) . .
C3 C2 C7 118.7(8) . .
C3 C2 C1 121.5(8) . .
C7 C2 C1 119.6(8) . .
C2 C3 C4 120.3(9) . .
C2 C3 H3 119.8 . .
C4 C3 H3 119.8 . .
C5 C4 C3 120.5(10) . .
C5 C4 H4 119.8 . .
C3 C4 H4 119.8 . .
C6 C5 C4 119.5(10) . .
C6 C5 H5 120.3 . .
C4 C5 H5 120.3 . .
C5 C6 C7 121.8(10) . .
C5 C6 H6 119.1 . .
C7 C6 H6 119.1 . .
C6 C7 C2 119.2(9) . .
C6 C7 H7 120.4 . .
C2 C7 H7 120.4 . .
N2 C8 C9 125.5(8) . .
N2 C8 H8 117.2 . .
C9 C8 H8 117.2 . .
C10 C9 C14 119.3(8) . .
C10 C9 C8 118.7(8) . .
C14 C9 C8 121.8(8) . .
C11 C10 C9 123.2(9) . .
C11 C10 H10 118.4 . .
C9 C10 H10 118.4 . .
C10 C11 C12 118.4(9) . .
C10 C11 H11 120.8 . .
C12 C11 H11 120.8 . .
C13 C12 C11 120.1(10) . .
C13 C12 H12 120.0 . .
C11 C12 H12 120.0 . .
C12 C13 C14 123.4(9) . .
C12 C13 H13 118.3 . .
C14 C13 H13 118.3 . .
O2 C14 C13 118.4(8) . .
O2 C14 C9 126.0(8) . .
C13 C14 C9 115.6(8) . .
N3 C15 O3 122.3(9) . .
N3 C15 C16 119.2(9) . .
O3 C15 C16 118.5(9) . .
C21 C16 C17 118.1(10) . .
C21 C16 C15 121.5(10) . .
C17 C16 C15 120.5(10) . .
C18 C17 C16 120.3(10) . .
C18 C17 H17 119.8 . .
C16 C17 H17 119.8 . .
C19 C18 C17 121.3(12) . .
C19 C18 H18 119.4 . .
C17 C18 H18 119.4 . .
C18 C19 C20 119.8(12) . .
C18 C19 H19 120.1 . .
C20 C19 H19 120.1 . .
C21 C20 C19 119.6(12) . .
C21 C20 H20 120.2 . .
C19 C20 H20 120.2 . .
C20 C21 C16 120.9(11) . .
C20 C21 H21 119.5 . .
C16 C21 H21 119.5 . .
N4 C22 C23 125.8(8) . .
N4 C22 H22 117.1 . .
C23 C22 H22 117.1 . .
C28 C23 C24 118.4(9) . .
C28 C23 C22 124.5(8) . .
C24 C23 C22 117.1(9) . .
C25 C24 C23 122.5(9) . .
C25 C24 H24 118.7 . .
C23 C24 H24 118.7 . .
C24 C25 C26 119.0(9) . .
C24 C25 H25 120.5 . .
C26 C25 H25 120.5 . .
C27 C26 C25 119.8(10) . .
C27 C26 H26 120.1 . .
C25 C26 H26 120.1 . .
C26 C27 C28 122.1(9) . .
C26 C27 H27 119.0 . .
C28 C27 H27 119.0 . .
O4 C28 C23 122.5(9) . .
O4 C28 C27 119.3(8) . .
C23 C28 C27 118.2(9) . .
C30 C29 C34 118.0(8) . .
C30 C29 P1 118.7(7) . .
C34 C29 P1 123.2(7) . .
C31 C30 C29 120.7(9) . .
C31 C30 H30 119.7 . .
C29 C30 H30 119.7 . .
C30 C31 C32 121.1(10) . .
C30 C31 H31 119.4 . .
C32 C31 H31 119.4 . .
C33 C32 C31 119.1(9) . .
C33 C32 H32 120.4 . .
C31 C32 H32 120.4 . .
C32 C33 C34 120.3(9) . .
C32 C33 H33 119.8 . .
C34 C33 H33 119.8 . .
C33 C34 C29 120.6(9) . .
C33 C34 H34 119.7 . .
C29 C34 H34 119.7 . .
C40 C35 C36 119.5(8) . .
C40 C35 P1 121.1(7) . .
C36 C35 P1 119.0(7) . .
C35 C36 C37 119.2(9) . .
C35 C36 H36 120.4 . .
C37 C36 H36 120.4 . .
C38 C37 C36 120.5(9) . .
C38 C37 H37 119.7 . .
C36 C37 H37 119.7 . .
C39 C38 C37 120.4(10) . .
C39 C38 H38 119.8 . .
C37 C38 H38 119.8 . .
C38 C39 C40 119.6(10) . .
C38 C39 H39 120.2 . .
C40 C39 H39 120.2 . .
C35 C40 C39 120.7(10) . .
C35 C40 H40 119.6 . .
C39 C40 H40 119.6 . .
C46 C41 C42 118.9(10) . .
C46 C41 P1 118.8(8) . .
C42 C41 P1 122.1(8) . .
C41 C42 C43 119.1(11) . .
C41 C42 H42 120.4 . .
C43 C42 H42 120.4 . .
C44 C43 C42 118.6(12) . .
C44 C43 H43 120.7 . .
C42 C43 H43 120.7 . .
C43 C44 C45 122.7(13) . .
C43 C44 H44 118.6 . .
C45 C44 H44 118.6 . .
C44 C45 C46 119.4(12) . .
C44 C45 H45 120.3 . .
C46 C45 H45 120.3 . .
C41 C46 C45 121.1(11) . .
C41 C46 H46 119.4 . .
C45 C46 H46 119.4 . .
C48 C47 C52 119.8(10) . .
C48 C47 P2 117.4(9) . .
C52 C47 P2 122.6(9) . .
C47 C48 C49 120.5(12) . .
C47 C48 H48 119.8 . .
C49 C48 H48 119.8 . .
C50 C49 C48 119.0(13) . .
C50 C49 H49 120.5 . .
C48 C49 H49 120.5 . .
C51 C50 C49 121.0(13) . .
C51 C50 H50 119.5 . .
C49 C50 H50 119.5 . .
C50 C51 C52 120.8(13) . .
C50 C51 H51 119.6 . .
C52 C51 H51 119.6 . .
C47 C52 C51 118.7(12) . .
C47 C52 H52 120.6 . .
C51 C52 H52 120.6 . .
C54 C53 C58 119.1(15) . .
C54 C53 P2 120.4(14) . .
C58 C53 P2 120.6(11) . .
C53 C54 C55 118(2) . .
C53 C54 H54 121.2 . .
C55 C54 H54 121.2 . .
C56 C55 C54 124(4) . .
C56 C55 H55 117.9 . .
C54 C55 H55 117.9 . .
C55 C56 C57 121(4) . .
C55 C56 H56 119.4 . .
C57 C56 H56 119.4 . .
C56 C57 C58 117(2) . .
C56 C57 H57 121.5 . .
C58 C57 H57 121.5 . .
C53 C58 C57 120.7(17) . .
C53 C58 H58 119.7 . .
C57 C58 H58 119.7 . .
C64 C59 C60 118.0(10) . .
C64 C59 P2 122.1(9) . .
C60 C59 P2 119.5(8) . .
C61 C60 C59 121.3(11) . .
C61 C60 H60 119.4 . .
C59 C60 H60 119.4 . .
C62 C61 C60 120.1(13) . .
C62 C61 H61 119.9 . .
C60 C61 H61 119.9 . .
C63 C62 C61 120.0(13) . .
C63 C62 H62 120.0 . .
C61 C62 H62 120.0 . .
C62 C63 C64 120.0(13) . .
C62 C63 H63 120.0 . .
C64 C63 H63 120.0 . .
C59 C64 C63 120.4(12) . .
C59 C64 H64 119.8 . .
C63 C64 H64 119.8 . .
C1 N1 N2 108.7(6) . .
C8 N2 N1 120.1(7) . .
C8 N2 Co1 125.4(6) . .
N1 N2 Co1 114.3(5) . .
C15 N3 N4 108.6(7) . .
C22 N4 N3 120.0(7) . .
C22 N4 Co1 125.1(7) . .
N3 N4 Co1 114.9(6) . .
C1 O1 Co1 108.5(5) . .
C14 O2 Co1 125.0(5) . .
C15 O3 Co1 111.0(6) . .
C28 O4 Co1 125.4(6) . .
P1 O5 Co2 144.8(4) . .
H1WA O1W H1WB 129.4 . .
Co2 O2W H2WA 117.5 . .
Co2 O2W H2WB 112.5 . .
H2WA O2W H2WB 110.9 . .
Co2 O3W H3WA 138.3 . .
Co2 O3W H3WB 110.9 . .
H3WA O3W H3WB 110.8 . .

loop_
_geom_bond_atom_site_label_1
_geom_bond_atom_site_label_2
_geom_bond_distance
_geom_bond_site_symmetry_2
Co1 O3 1.837(7) .
Co1 O2 1.873(6) .
Co1 N4 1.880(7) .
Co1 O4 1.880(6) .
Co1 N2 1.888(7) .
Co1 O1 1.903(6) .
Co2 O5 2.057(5) .
Co2 O5 2.057(5) 2_667
Co2 O2W 2.102(6) 2_667
Co2 O2W 2.102(6) .
Co2 O3W 2.126(6) .
Co2 O3W 2.126(6) 2_667
P1 O5 1.492(6) .
P1 C29 1.770(9) .
P1 C41 1.795(10) .
P1 C35 1.806(9) .
P2 O8 1.471(7) .
P2 C59 1.780(10) .
P2 C53 1.795(13) .
P2 C47 1.812(10) .
C1 O1 1.308(9) .
C1 N1 1.313(10) .
C1 C2 1.476(11) .
C2 C3 1.378(11) .
C2 C7 1.416(12) .
C3 C4 1.398(12) .
C3 H3 0.9300 .
C4 C5 1.371(14) .
C4 H4 0.9300 .
C5 C6 1.364(14) .
C5 H5 0.9300 .
C6 C7 1.378(12) .
C6 H6 0.9300 .
C7 H7 0.9300 .
C8 N2 1.280(9) .
C8 C9 1.433(11) .
C8 H8 0.9300 .
C9 C10 1.413(11) .
C9 C14 1.422(11) .
C10 C11 1.351(12) .
C10 H10 0.9300 .
C11 C12 1.399(13) .
C11 H11 0.9300 .
C12 C13 1.367(13) .
C12 H12 0.9300 .
C13 C14 1.421(12) .
C13 H13 0.9300 .
C14 O2 1.295(10) .
C15 N3 1.311(11) .
C15 O3 1.329(10) .
C15 C16 1.459(13) .
C16 C21 1.386(13) .
C16 C17 1.394(13) .
C17 C18 1.364(14) .
C17 H17 0.9300 .
C18 C19 1.353(16) .
C18 H18 0.9300 .
C19 C20 1.383(16) .
C19 H19 0.9300 .
C20 C21 1.375(14) .
C20 H20 0.9300 .
C21 H21 0.9300 .
C22 N4 1.283(10) .
C22 C23 1.422(12) .
C22 H22 0.9300 .
C23 C28 1.397(12) .
C23 C24 1.406(11) .
C24 C25 1.363(12) .
C24 H24 0.9300 .
C25 C26 1.382(13) .
C25 H25 0.9300 .
C26 C27 1.376(12) .
C26 H26 0.9300 .
C27 C28 1.397(12) .
C27 H27 0.9300 .
C28 O4 1.357(10) .
C29 C30 1.377(12) .
C29 C34 1.380(12) .
C30 C31 1.356(12) .
C30 H30 0.9300 .
C31 C32 1.367(13) .
C31 H31 0.9300 .
C32 C33 1.357(13) .
C32 H32 0.9300 .
C33 C34 1.377(12) .
C33 H33 0.9300 .
C34 H34 0.9300 .
C35 C40 1.369(12) .
C35 C36 1.376(12) .
C36 C37 1.386(12) .
C36 H36 0.9300 .
C37 C38 1.363(13) .
C37 H37 0.9300 .
C38 C39 1.353(14) .
C38 H38 0.9300 .
C39 C40 1.383(13) .
C39 H39 0.9300 .
C40 H40 0.9300 .
C41 C46 1.370(12) .
C41 C42 1.402(12) .
C42 C43 1.424(15) .
C42 H42 0.9300 .
C43 C44 1.347(16) .
C43 H43 0.9300 .
C44 C45 1.352(17) .
C44 H44 0.9300 .
C45 C46 1.382(14) .
C45 H45 0.9300 .
C46 H46 0.9300 .
C47 C48 1.344(14) .
C47 C52 1.389(14) .
C48 C49 1.391(16) .
C48 H48 0.9300 .
C49 C50 1.368(17) .
C49 H49 0.9300 .
C50 C51 1.323(17) .
C50 H50 0.9300 .
C51 C52 1.389(15) .
C51 H51 0.9300 .
C52 H52 0.9300 .
C53 C54 1.357(17) .
C53 C58 1.394(17) .
C54 C55 1.40(3) .
C54 H54 0.9300 .
C55 C56 1.27(5) .
C55 H55 0.9300 .
C56 C57 1.38(4) .
C56 H56 0.9300 .
C57 C58 1.410(18) .
C57 H57 0.9300 .
C58 H58 0.9300 .
C59 C64 1.357(14) .
C59 C60 1.387(14) .
C60 C61 1.362(15) .
C60 H60 0.9300 .
C61 C62 1.356(16) .
C61 H61 0.9300 .
C62 C63 1.353(17) .
C62 H62 0.9300 .
C63 C64 1.401(16) .
C63 H63 0.9300 .
C64 H64 0.9300 .
N1 N2 1.385(9) .
N3 N4 1.377(9) .
O1W H1WA 0.8745 .
O1W H1WB 0.8500 .
O2W H2WA 0.8502 .
O2W H2WB 0.8500 .
O3W H3WA 0.8499 .
O3W H3WB 0.8506 .

loop_
_geom_torsion_atom_site_label_1
_geom_torsion_atom_site_label_2
_geom_torsion_atom_site_label_3
_geom_torsion_atom_site_label_4
_geom_torsion
_geom_torsion_site_symmetry_1
O1 C1 C2 C3 13.4(12) .
N1 C1 C2 C3 -164.1(8) .
O1 C1 C2 C7 -162.2(8) .
N1 C1 C2 C7 20.3(13) .
C7 C2 C3 C4 0.4(14) .
C1 C2 C3 C4 -175.3(8) .
C2 C3 C4 C5 0.0(15) .
C3 C4 C5 C6 -0.7(17) .
C4 C5 C6 C7 1.0(17) .
C5 C6 C7 C2 -0.6(16) .
C3 C2 C7 C6 -0.1(14) .
C1 C2 C7 C6 175.7(9) .
N2 C8 C9 C10 -176.8(8) .
N2 C8 C9 C14 -1.9(14) .
C14 C9 C10 C11 1.8(14) .
C8 C9 C10 C11 176.8(9) .
C9 C10 C11 C12 0.1(15) .
C10 C11 C12 C13 -0.9(15) .
C11 C12 C13 C14 -0.1(16) .
C12 C13 C14 O2 -178.2(9) .
C12 C13 C14 C9 1.9(14) .
C10 C9 C14 O2 177.5(8) .
C8 C9 C14 O2 2.6(14) .
C10 C9 C14 C13 -2.6(13) .
C8 C9 C14 C13 -177.5(8) .
N3 C15 C16 C21 4.9(13) .
O3 C15 C16 C21 -175.6(8) .
N3 C15 C16 C17 -173.4(8) .
O3 C15 C16 C17 6.1(12) .
C21 C16 C17 C18 0.5(15) .
C15 C16 C17 C18 178.8(9) .
C16 C17 C18 C19 0.6(18) .
C17 C18 C19 C20 -2(2) .
C18 C19 C20 C21 1.6(19) .
C19 C20 C21 C16 -0.6(17) .
C17 C16 C21 C20 -0.5(15) .
C15 C16 C21 C20 -178.8(9) .
N4 C22 C23 C28 3.6(14) .
N4 C22 C23 C24 -177.6(8) .
C28 C23 C24 C25 -2.3(13) .
C22 C23 C24 C25 178.8(8) .
C23 C24 C25 C26 1.7(15) .
C24 C25 C26 C27 -1.3(15) .
C25 C26 C27 C28 1.7(15) .
C24 C23 C28 O4 -177.9(7) .
C22 C23 C28 O4 0.9(13) .
C24 C23 C28 C27 2.5(12) .
C22 C23 C28 C27 -178.6(8) .
C26 C27 C28 O4 178.0(8) .
C26 C27 C28 C23 -2.4(13) .
O5 P1 C29 C30 -27.4(9) .
C41 P1 C29 C30 93.3(8) .
C35 P1 C29 C30 -150.7(8) .
O5 P1 C29 C34 155.3(8) .
C41 P1 C29 C34 -84.0(9) .
C35 P1 C29 C34 32.0(9) .
C34 C29 C30 C31 2.7(15) .
P1 C29 C30 C31 -174.7(8) .
C29 C30 C31 C32 -1.6(17) .
C30 C31 C32 C33 -1.2(17) .
C31 C32 C33 C34 2.7(17) .
C32 C33 C34 C29 -1.6(17) .
C30 C29 C34 C33 -1.2(15) .
P1 C29 C34 C33 176.2(8) .
O5 P1 C35 C40 98.8(8) .
C29 P1 C35 C40 -137.2(7) .
C41 P1 C35 C40 -22.4(8) .
O5 P1 C35 C36 -74.0(8) .
C29 P1 C35 C36 50.0(8) .
C41 P1 C35 C36 164.8(7) .
C40 C35 C36 C37 0.3(13) .
P1 C35 C36 C37 173.2(7) .
C35 C36 C37 C38 -0.8(15) .
C36 C37 C38 C39 0.6(17) .
C37 C38 C39 C40 0.1(17) .
C36 C35 C40 C39 0.3(15) .
P1 C35 C40 C39 -172.5(8) .
C38 C39 C40 C35 -0.5(17) .
O5 P1 C41 C46 12.1(8) .
C29 P1 C41 C46 -110.4(7) .
C35 P1 C41 C46 134.5(7) .
O5 P1 C41 C42 -172.2(7) .
C29 P1 C41 C42 65.4(8) .
C35 P1 C41 C42 -49.8(8) .
C46 C41 C42 C43 -3.6(13) .
P1 C41 C42 C43 -179.3(7) .
C41 C42 C43 C44 2.3(16) .
C42 C43 C44 C45 0.6(19) .
C43 C44 C45 C46 -2.3(19) .
C42 C41 C46 C45 1.9(14) .
P1 C41 C46 C45 177.8(8) .
C44 C45 C46 C41 1.0(16) .
O8 P2 C47 C48 14.1(10) .
C59 P2 C47 C48 138.0(9) .
C53 P2 C47 C48 -108.5(10) .
O8 P2 C47 C52 -170.8(9) .
C59 P2 C47 C52 -46.8(10) .
C53 P2 C47 C52 66.7(10) .
C52 C47 C48 C49 -0.5(18) .
P2 C47 C48 C49 174.7(10) .
C47 C48 C49 C50 -1(2) .
C48 C49 C50 C51 3(2) .
C49 C50 C51 C52 -3(2) .
C48 C47 C52 C51 0.2(17) .
P2 C47 C52 C51 -174.8(9) .
C50 C51 C52 C47 1.5(19) .
O8 P2 C53 C54 -8.0(12) .
C59 P2 C53 C54 -130.2(10) .
C47 P2 C53 C54 113.9(11) .
O8 P2 C53 C58 172.1(9) .
C59 P2 C53 C58 49.9(11) .
C47 P2 C53 C58 -66.0(11) .
C58 C53 C54 C55 -1(2) .
P2 C53 C54 C55 179.2(16) .
C53 C54 C55 C56 4(5) .
C54 C55 C56 C57 -6(6) .
C55 C56 C57 C58 5(5) .
C54 C53 C58 C57 0.2(19) .
P2 C53 C58 C57 -179.9(9) .
C56 C57 C58 C53 -2(2) .
O8 P2 C59 C64 92.1(10) .
C53 P2 C59 C64 -145.8(10) .
C47 P2 C59 C64 -31.3(11) .
O8 P2 C59 C60 -80.7(9) .
C53 P2 C59 C60 41.4(10) .
C47 P2 C59 C60 155.9(9) .
C64 C59 C60 C61 -2.2(17) .
P2 C59 C60 C61 170.9(9) .
C59 C60 C61 C62 -1.4(19) .
C60 C61 C62 C63 4(2) .
C61 C62 C63 C64 -4(2) .
C60 C59 C64 C63 2.7(19) .
P2 C59 C64 C63 -170.2(10) .
C62 C63 C64 C59 0(2) .
O1 C1 N1 N2 5.8(12) .
C2 C1 N1 N2 -177.0(7) .
C9 C8 N2 N1 -177.8(7) .
C9 C8 N2 Co1 -2.3(12) .
C1 N1 N2 C8 172.2(8) .
C1 N1 N2 Co1 -3.7(8) .
O3 Co1 N2 C8 -86.1(7) .
O2 Co1 N2 C8 4.5(7) .
N4 Co1 N2 C8 -121(2) .
O4 Co1 N2 C8 94.9(7) .
O1 Co1 N2 C8 -174.4(7) .
O3 Co1 N2 N1 89.6(6) .
O2 Co1 N2 N1 -179.8(5) .
N4 Co1 N2 N1 54(3) .
O4 Co1 N2 N1 -89.4(5) .
O1 Co1 N2 N1 1.2(5) .
O3 C15 N3 N4 0.2(10) .
C16 C15 N3 N4 179.7(7) .
C23 C22 N4 N3 177.8(7) .
C23 C22 N4 Co1 0.5(12) .
C15 N3 N4 C22 -175.7(7) .
C15 N3 N4 Co1 1.8(8) .
O3 Co1 N4 C22 175.0(7) .
O2 Co1 N4 C22 84.3(7) .
O4 Co1 N4 C22 -5.9(7) .
N2 Co1 N4 C22 -149(2) .
O1 Co1 N4 C22 -96.8(7) .
O3 Co1 N4 N3 -2.4(5) .
O2 Co1 N4 N3 -93.1(5) .
O4 Co1 N4 N3 176.7(5) .
N2 Co1 N4 N3 33(3) .
O1 Co1 N4 N3 85.8(5) .
N1 C1 O1 Co1 -4.8(10) .
C2 C1 O1 Co1 177.9(6) .
O3 Co1 O1 C1 -89.4(5) .
O2 Co1 O1 C1 -56(12) .
N4 Co1 O1 C1 -172.5(6) .
O4 Co1 O1 C1 91.6(5) .
N2 Co1 O1 C1 1.6(5) .
C13 C14 O2 Co1 -178.8(6) .
C9 C14 O2 Co1 1.1(13) .
O3 Co1 O2 C14 87.0(7) .
N4 Co1 O2 C14 170.1(7) .
O4 Co1 O2 C14 -94.0(7) .
N2 Co1 O2 C14 -3.9(7) .
O1 Co1 O2 C14 54(12) .
N3 C15 O3 Co1 -2.1(10) .
C16 C15 O3 Co1 178.4(6) .
O2 Co1 O3 C15 90.6(5) .
N4 Co1 O3 C15 2.3(5) .
O4 Co1 O3 C15 -40(11) .
N2 Co1 O3 C15 -173.4(5) .
O1 Co1 O3 C15 -90.1(5) .
C23 C28 O4 Co1 -8.9(11) .
C27 C28 O4 Co1 170.7(6) .
O3 Co1 O4 C28 53(11) .
O2 Co1 O4 C28 -78.4(6) .
N4 Co1 O4 C28 10.0(6) .
N2 Co1 O4 C28 -174.4(6) .
O1 Co1 O4 C28 102.3(6) .
C29 P1 O5 Co2 -147.8(6) .
C41 P1 O5 Co2 93.4(7) .
C35 P1 O5 Co2 -27.1(8) .
O5 Co2 O5 P1 -6(18) 2_667
O2W Co2 O5 P1 80.0(7) 2_667
O2W Co2 O5 P1 -100.0(7) .
O3W Co2 O5 P1 -12.5(7) .
O3W Co2 O5 P1 167.5(7) 2_667
